data_4333055
loop_
_publ_author_name
'Alvarez, Celedonio M.'
'Alvarez, M. Angeles'
'Alonso, Mar\'ia'
'Garc\'ia, M. Esther'
'Rueda, M. Teresa'
'Ruiz, Miguel A.'
'Herson, Patrick'

_publ_section_title
;
 Trapping of Hemiquinone Radicals at Mo and P Sites by Phosphide-Bridged
 Dimolybdenum Species:&#x00A0; Chemistry of Complexes
 [Mo2(\h5-C5H5)2(OC6H4OH)(\m-PR2)(CO)4] and
 [Mo2(\h5-C5H5)2{\m-PR(OC6H4OH)}(CO)4]-(R = Cy, Ph)
;
_journal_issue 23
_journal_name_full 'Inorganic Chemistry'
_journal_page_first 9593
_journal_page_last 9606
_journal_paper_doi 10.1021/ic061344e
_journal_volume 45
_journal_year 2006
_chemical_compound_source
;
?
;
_chemical_formula_moiety ' C26 H20 Mo2 O6 P1 '
_chemical_formula_sum 'C26 H20 Mo2 O6 P'
_chemical_formula_weight 651.29
_chemical_name_systematic
;                                                                               
?                                                                               
;
_space_group_IT_number 15
_symmetry_cell_setting monoclinic
_symmetry_space_group_name_Hall '-C 2yc'
_symmetry_space_group_name_H-M 'C 1 2/c 1'
_atom_sites_solution_hydrogens geom
_atom_sites_solution_primary direct
_audit_creation_date 03-12-06
_audit_creation_method CRYSTALS_ver_12-03-99
_cell_angle_alpha 90
_cell_angle_beta 99.65
_cell_angle_gamma 90
_cell_formula_units_Z 8
_cell_length_a 30.009
_cell_length_b 8.680
_cell_length_c 19.796
_cell_measurement_reflns_used 25
_cell_measurement_temperature 293
_cell_measurement_theta_max 15
_cell_measurement_theta_min 14
_cell_volume 5083.462
_computing_cell_refinement
; 
 Cad4 Express, (Enraf-Nonius, 1989) 
;
_computing_data_collection
; 
 Cad4 Express, (Enraf-Nonius, 1989) 
;
_computing_data_reduction
; 
 RC93 (Watkin, Prout & Lilley, 1994) 
;
_computing_molecular_graphics
; 
 CAMERON (Watkin et al 1996) 
;
_computing_publication_material
; 
 CRYSTALS (Watkin et al 2001) 
;
_computing_structure_refinement
; 
 CRYSTALS (Watkin et al 2001) 
;
_computing_structure_solution
; 
 SHELXS 86 (Sheldrick, 1986) 
;
_diffrn_ambient_temperature 293
_diffrn_measured_fraction_theta_full 0.999
_diffrn_measured_fraction_theta_max 0.999
_diffrn_measurement_device_type
; 
Enraf-Nonius Mach3 
;
_diffrn_measurement_method \w/2\q
_diffrn_radiation_monochromator graphite
_diffrn_radiation_type 'Mo K\a'
_diffrn_radiation_wavelength 0.71069
_diffrn_reflns_av_R_equivalents 0.01
_diffrn_reflns_limit_h_max 39
_diffrn_reflns_limit_h_min 0
_diffrn_reflns_limit_k_max 11
_diffrn_reflns_limit_k_min 0
_diffrn_reflns_limit_l_max 25
_diffrn_reflns_limit_l_min -26
_diffrn_reflns_number 6664
_diffrn_reflns_theta_full 27.977
_diffrn_reflns_theta_max 27.977
_diffrn_reflns_theta_min 1.377
_diffrn_standards_decay_% 3.30
_diffrn_standards_interval_count 0
_diffrn_standards_interval_time 0
_diffrn_standards_number 2
_exptl_absorpt_coefficient_mu 1.088
_exptl_absorpt_correction_T_max 0.90
_exptl_absorpt_correction_T_min 0.90
_exptl_absorpt_correction_type psi-scan
_exptl_absorpt_process_details
; 
 Azimutal absorption correction (North et al, 1968) 
;
_exptl_crystal_colour ' colourless '
_exptl_crystal_density_diffrn 1.702
_exptl_crystal_description ' cubem '
_exptl_crystal_F_000 2584.000
_exptl_crystal_size_max 0.10
_exptl_crystal_size_mid 0.10
_exptl_crystal_size_min 0.10
_refine_diff_density_max 0.71
_refine_diff_density_min -0.57
_refine_ls_extinction_method None
_refine_ls_goodness_of_fit_ref 1.0918
_refine_ls_hydrogen_treatment mixed
_refine_ls_matrix_type full
_refine_ls_number_parameters 317
_refine_ls_number_reflns 3845
_refine_ls_R_factor_all 0.0825
_refine_ls_R_factor_gt 0.0369
_refine_ls_shift/su_max 0.000271
_refine_ls_structure_factor_coef F
_refine_ls_weighting_details
;
Method = Prince modified Chebychev polynomial, (Watkin, 1994) 
 W = [weight] * [1-(deltaF/6*sigmaF)^2]^2 
 
 0.893 0.392 0.509 
;
_refine_ls_weighting_scheme calc
_refine_ls_wR_factor_all 0.0976
_refine_ls_wR_factor_gt 0.0444
_refine_ls_wR_factor_ref 0.0444
_reflns_limit_h_max 38
_reflns_limit_h_min -39
_reflns_limit_k_max 11
_reflns_limit_k_min 0
_reflns_limit_l_max 26
_reflns_limit_l_min 0
_reflns_number_gt 3845
_reflns_number_total 6139
_reflns_threshold_expression I>3.00u(I)
_cod_data_source_file ic061344esup1.cif
_cod_data_source_block compound7b
_cod_depositor_comments
;
The following automatic conversions were performed:

'_symmetry_cell_setting' value 'Monoclinic' changed to 'monoclinic'
according to /home/saulius/struct/CIF-dictionaries/cif_core.dic
dictionary named 'cif_core.dic' version 2.4.2 from 2011-04-26.

Automatic conversion script
Id: cif_fix_values 1891 2012-01-12 08:04:46Z andrius 
;
_cod_original_cell_volume 5083.3462(3)
_cod_original_sg_symbol_H-M 'C 1 2/c 1 '
_cod_original_formula_sum ' C26 H20 Mo2 O6 P1 '
_cod_database_code 4333055

loop_
_symmetry_equiv_pos_as_xyz
x,y,z
-x,-y,-z
x+1/2,y+1/2,z
-x+1/2,-y+1/2,-z
-x,y,-z+1/2
x,-y,z+1/2
-x+1/2,y+1/2,-z+1/2
x+1/2,-y+1/2,z+1/2

loop_
_atom_site_label
_atom_site_type_symbol
_atom_site_fract_x
_atom_site_fract_y
_atom_site_fract_z
_atom_site_U_iso_or_equiv
_atom_site_occupancy
_atom_site_adp_type
Mo1 Mo 0.139526(12) 0.10579(4) 0.062660(18) 0.0409 1.0000 Uani
Mo2 Mo 0.178633(13) -0.13785(4) 0.184088(19) 0.0464 1.0000 Uani
P3 P 0.12032(3) -0.15459(12) 0.08566(5) 0.0384 1.0000 Uani
O1 O 0.04888(14) -0.2814(6) -0.24480(18) 0.0826 1.0000 Uani
O4 O 0.1295(1) -0.2805(3) 0.02630(15) 0.0484 1.0000 Uani
O11 O 0.03570(14) 0.1449(6) 0.0310(3) 0.0998 1.0000 Uani
O18 O 0.1254(2) 0.3371(5) 0.1760(2) 0.1036 1.0000 Uani
O19 O 0.27337(15) -0.0817(8) 0.1485(3) 0.1209 1.0000 Uani
O23 O 0.2042(2) -0.4439(6) 0.1221(4) 0.1446 1.0000 Uani
C5 C 0.13074(15) -0.3414(5) -0.0885(2) 0.0477 1.0000 Uani
C6 C 0.06701(14) -0.2244(5) 0.1051(2) 0.0476 1.0000 Uani
C7 C 0.10779(13) -0.2759(5) -0.0406(2) 0.0407 1.0000 Uani
C8 C 0.03966(17) -0.1339(6) 0.1389(3) 0.0615 1.0000 Uani
C9 C 0.07367(17) 0.1262(6) 0.0434(3) 0.0615 1.0000 Uani
C10 C 0.05351(19) -0.3776(6) 0.0893(3) 0.0677 1.0000 Uani
C12 C 0.06873(16) -0.2800(6) -0.1777(2) 0.0520 1.0000 Uani
C13 C 0.11109(17) -0.3445(6) -0.1571(2) 0.0561 1.0000 Uani
C14 C 0.06553(14) -0.2122(5) -0.0616(2) 0.0487 1.0000 Uani
C15 C 0.04664(14) -0.2131(6) -0.1298(2) 0.0500 1.0000 Uani
C17 C 0.23759(18) -0.0988(7) 0.1610(3) 0.0750 1.0000 Uani
C20 C 0.1783(4) 0.288(1) 0.0097(4) 0.1147 1.0000 Uani
C21 C 0.1305(2) 0.2490(6) 0.1351(3) 0.0635 1.0000 Uani
C22 C 0.1737(3) -0.261(1) 0.2867(4) 0.0949 1.0000 Uani
C24 C 0.1367(3) -0.042(1) 0.2646(3) 0.0924 1.0000 Uani
C25 C 0.1823(4) -0.007(1) 0.2876(3) 0.1046 1.0000 Uani
C26 C 0.1887(5) 0.0441(12) -0.0113(6) 0.1267 1.0000 Uani
C27 C 0.1930(2) -0.3306(7) 0.1446(4) 0.0821 1.0000 Uani
C28 C -0.0118(2) -0.343(1) 0.1407(4) 0.1016 1.0000 Uani
C29 C 0.1502(4) 0.088(1) -0.0500(3) 0.1063 1.0000 Uani
C30 C 0.0141(2) -0.4342(8) 0.1065(4) 0.0969 1.0000 Uani
C31 C -0.0000(2) -0.1912(9) 0.1569(4) 0.0835 1.0000 Uani
C33 C 0.1320(3) -0.1987(11) 0.2645(3) 0.0924 1.0000 Uani
C34 C 0.1430(3) 0.240(1) -0.0371(4) 0.0901 1.0000 Uani
C36 C 0.2052(3) -0.1443(13) 0.3008(3) 0.1057 1.0000 Uani
C37 C 0.2071(3) 0.167(2) 0.0264(5) 0.1472 1.0000 Uani
H8 H 0.1735 0.0832 0.1391 0.059(6) 1.0000 Uiso
H51 H 0.1618 -0.3867 -0.0731 0.129(6) 1.0000 Uiso
H81 H 0.0493 -0.0239 0.1513 0.129(6) 1.0000 Uiso
H101 H 0.0734 -0.4467 0.0648 0.129(6) 1.0000 Uiso
H131 H 0.1277 -0.3937 -0.1921 0.129(6) 1.0000 Uiso
H141 H 0.0486 -0.1647 -0.0260 0.129(6) 1.0000 Uiso
H151 H 0.0157 -0.1646 -0.1458 0.129(6) 1.0000 Uiso
H201 H 0.1833 0.3947 0.0303 0.129(6) 1.0000 Uiso
H221 H 0.1808 -0.3757 0.2918 0.129(6) 1.0000 Uiso
H241 H 0.1117 0.0364 0.2507 0.129(6) 1.0000 Uiso
H251 H 0.1968 0.0994 0.2939 0.129(6) 1.0000 Uiso
H261 H 0.2018 -0.0643 -0.0111 0.129(6) 1.0000 Uiso
H281 H -0.0405 -0.3866 0.1542 0.129(6) 1.0000 Uiso
H291 H 0.1290 0.0213 -0.0838 0.129(6) 1.0000 Uiso
H301 H 0.0043 -0.5428 0.0940 0.129(6) 1.0000 Uiso
H311 H -0.0200 -0.1225 0.1810 0.129(6) 1.0000 Uiso
H331 H 0.1023 -0.2594 0.2504 0.129(6) 1.0000 Uiso
H341 H 0.1161 0.3049 -0.0585 0.129(6) 1.0000 Uiso
H361 H 0.2394 -0.1585 0.3165 0.129(6) 1.0000 Uiso
H371 H 0.2368 0.1651 0.0597 0.129(6) 1.0000 Uiso

loop_
_atom_site_aniso_label
_atom_site_aniso_U_11
_atom_site_aniso_U_22
_atom_site_aniso_U_33
_atom_site_aniso_U_23
_atom_site_aniso_U_13
_atom_site_aniso_U_12
Mo1 0.04397(19) 0.04057(18) 0.04147(18) 0.00165(14) 0.01703(14) -0.00428(14)
Mo2 0.0440(2) 0.0457(2) 0.0462(2) -0.00147(15) -0.00228(14) -0.00171(15)
P3 0.0342(5) 0.0396(5) 0.0411(5) 0.0001(4) 0.0055(4) -0.0025(4)
O1 0.074(3) 0.126(4) 0.0443(18) 0.001(2) -0.0013(17) 0.011(2)
O4 0.0472(16) 0.0464(16) 0.0487(16) -0.0089(13) -0.0005(13) 0.0080(13)
O11 0.052(2) 0.118(4) 0.131(4) 0.045(3) 0.019(2) 0.027(2)
O18 0.179(5) 0.067(3) 0.078(3) -0.009(2) 0.061(3) 0.021(3)
O19 0.048(2) 0.153(5) 0.165(5) -0.028(4) 0.027(3) -0.006(3)
O23 0.137(5) 0.085(3) 0.179(6) -0.066(4) -0.068(4) 0.057(3)
C5 0.045(2) 0.045(2) 0.055(2) -0.0006(19) 0.0127(18) 0.0047(18)
C6 0.040(2) 0.046(2) 0.056(2) 0.0114(19) 0.0048(18) -0.0091(17)
C7 0.0389(19) 0.0356(19) 0.046(2) -0.0049(16) 0.0035(16) -0.0044(15)
C8 0.048(2) 0.067(3) 0.074(3) 0.016(3) 0.021(2) 0.003(2)
C9 0.054(3) 0.061(3) 0.072(3) 0.019(2) 0.017(2) 0.010(2)
C10 0.065(3) 0.055(3) 0.083(4) 0.010(3) 0.011(3) -0.015(2)
C12 0.052(2) 0.058(3) 0.046(2) 0.002(2) 0.0069(19) -0.002(2)
C13 0.062(3) 0.059(3) 0.050(2) -0.002(2) 0.018(2) 0.004(2)
C14 0.040(2) 0.049(2) 0.056(3) -0.007(2) 0.0066(18) 0.0030(18)
C15 0.037(2) 0.054(2) 0.057(3) -0.004(2) 0.0015(18) -0.0000(18)
C17 0.045(3) 0.083(4) 0.094(4) -0.022(3) 0.003(3) 0.003(3)
C20 0.20(1) 0.083(5) 0.081(5) -0.027(4) 0.089(6) -0.082(6)
C21 0.089(4) 0.053(3) 0.055(3) 0.010(2) 0.031(3) 0.010(3)
C22 0.113(6) 0.098(5) 0.072(4) 0.036(4) 0.010(4) 0.003(4)
C24 0.119(6) 0.117(6) 0.046(3) 0.016(3) 0.030(4) 0.031(5)
C25 0.160(8) 0.106(6) 0.048(3) -0.018(4) 0.017(4) -0.034(6)
C26 0.150(9) 0.126(8) 0.136(8) 0.053(7) 0.116(8) 0.053(7)
C27 0.068(3) 0.068(4) 0.095(4) -0.021(3) -0.030(3) 0.017(3)
C28 0.059(3) 0.115(6) 0.133(6) 0.051(5) 0.023(4) -0.027(4)
C29 0.183(9) 0.098(5) 0.051(3) -0.022(3) 0.059(5) -0.079(6)
C30 0.076(4) 0.080(4) 0.133(6) 0.026(4) 0.015(4) -0.041(4)
C31 0.062(3) 0.100(5) 0.096(4) 0.031(4) 0.034(3) -0.000(3)
C33 0.093(5) 0.128(6) 0.056(3) 0.029(4) 0.011(3) -0.009(5)
C34 0.106(5) 0.099(5) 0.074(4) 0.038(4) 0.039(4) -0.003(4)
C36 0.091(5) 0.159(8) 0.057(4) 0.026(5) -0.017(3) -0.013(5)
C37 0.068(4) 0.278(16) 0.099(6) 0.072(9) 0.023(4) -0.070(7)

loop_
_atom_type_symbol
_atom_type_scat_dispersion_real
_atom_type_scat_dispersion_imag
_atom_type_scat_Cromer_Mann_a1
_atom_type_scat_Cromer_Mann_b1
_atom_type_scat_Cromer_Mann_a2
_atom_type_scat_Cromer_Mann_b2
_atom_type_scat_Cromer_Mann_a3
_atom_type_scat_Cromer_Mann_b3
_atom_type_scat_Cromer_Mann_a4
_atom_type_scat_Cromer_Mann_b4
_atom_type_scat_Cromer_Mann_c
_atom_type_scat_source
'C   ' 0.0033 0.0016 2.3100 20.8439 1.0200 10.2075 1.5886 0.5687 0.8650 51.6512 0.2156 International_Tables_Vol_IV_Table_2.2B
'H   ' 0.0000 0.0000 0.4930 10.5109 0.3229 26.1257 0.1402 3.1424 0.0408 57.7998 0.0030 International_Tables_Vol_IV_Table_2.2B
'O   ' 0.0106 0.0060 3.0485 13.2771 2.2868 5.7011 1.5463 0.3239 0.8670 32.9089 0.2508 International_Tables_Vol_IV_Table_2.2B
'Mo  ' -1.6832 0.6857 3.7025 0.2772 17.2356 1.0958 12.8876 11.0040 3.7429 61.6584 4.3875 International_Tables_Vol_IV_Table_2.2B
'P   ' 0.1023 0.0942 6.4345 1.9067 4.1791 27.1570 1.7800 0.5260 1.4908 68.1645 1.1149 International_Tables_Vol_IV_Table_2.2B

loop_
_geom_angle_atom_site_label_1
_geom_angle_atom_site_label_2
_geom_angle_atom_site_label_3
_geom_angle
_geom_angle_publ_flag
Mo2 Mo1 P3 46.98(3) yes
Mo2 Mo1 C9 115.35(14) yes
P3 Mo1 C9 81.66(15) yes
Mo2 Mo1 C20 129.0(4) yes
P3 Mo1 C20 152.4(2) yes
C9 Mo1 C20 114.6(4) yes
Mo2 Mo1 C21 87.06(15) yes
P3 Mo1 C21 113.20(15) yes
C9 Mo1 C21 79.9(2) yes
C20 Mo1 C21 92.2(2) yes
Mo2 Mo1 C26 97.3(3) yes
P3 Mo1 C26 95.8(3) yes
C9 Mo1 C26 129.0(4) yes
C20 Mo1 C26 56.6(3) yes
C21 Mo1 C26 142.8(4) yes
Mo2 Mo1 C29 125.2(3) yes
P3 Mo1 C29 101.41(19) yes
C9 Mo1 C29 96.7(3) yes
C20 Mo1 C29 56.4(2) yes
C21 Mo1 C29 144.1(3) yes
Mo2 Mo1 C34 153.25(19) yes
P3 Mo1 C34 133.3(2) yes
C9 Mo1 C34 88.7(2) yes
C20 Mo1 C34 33.9(3) yes
C21 Mo1 C34 109.8(3) yes
Mo2 Mo1 C37 98.7(3) yes
P3 Mo1 C37 121.7(5) yes
C9 Mo1 C37 145.5(3) yes
C20 Mo1 C37 34.2(4) yes
C21 Mo1 C37 108.5(5) yes
Mo2 Mo1 H8 34.641 no
P3 Mo1 H8 81.289 no
C9 Mo1 H8 128.586 no
C20 Mo1 H8 102.208 no
C21 Mo1 H8 63.437 no
C26 Mo1 C29 33.5(3) yes
C26 Mo1 C34 56.6(3) yes
C29 Mo1 C34 34.4(3) yes
C26 Mo1 C37 34.3(4) yes
C29 Mo1 C37 56.5(3) yes
C34 Mo1 C37 56.9(3) yes
C26 Mo1 H8 100.770 no
C29 Mo1 H8 134.138 no
C34 Mo1 H8 135.860 no
C37 Mo1 H8 82.900 no
Mo1 Mo2 P3 46.97(3) yes
Mo1 Mo2 C17 86.7(2) yes
P3 Mo2 C17 113.06(19) yes
Mo1 Mo2 C22 150.9(2) yes
P3 Mo2 C22 122.6(2) yes
C17 Mo2 C22 118.9(3) yes
Mo1 Mo2 C24 95.96(17) yes
P3 Mo2 C24 99.9(2) yes
C17 Mo2 C24 135.8(3) yes
C22 Mo2 C24 56.5(3) yes
Mo1 Mo2 C25 106.9(2) yes
P3 Mo2 C25 131.7(3) yes
C17 Mo2 C25 102.3(3) yes
C22 Mo2 C25 57.0(3) yes
C24 Mo2 C25 34.9(3) yes
Mo1 Mo2 C27 109.9(2) yes
P3 Mo2 C27 78.49(16) yes
C17 Mo2 C27 77.3(3) yes
C22 Mo2 C27 90.4(3) yes
C24 Mo2 C27 140.1(3) yes
Mo1 Mo2 C33 117.54(19) yes
P3 Mo2 C33 95.77(17) yes
C17 Mo2 C33 150.9(3) yes
C22 Mo2 C33 34.1(3) yes
C24 Mo2 C33 33.8(3) yes
Mo1 Mo2 C36 140.4(3) yes
P3 Mo2 C36 153.3(2) yes
C17 Mo2 C36 93.7(3) yes
C22 Mo2 C36 34.7(3) yes
C24 Mo2 C36 57.6(3) yes
C25 Mo2 C27 143.1(3) yes
C25 Mo2 C33 57.2(3) yes
C27 Mo2 C33 106.2(3) yes
C25 Mo2 C36 34.5(3) yes
C27 Mo2 C36 108.7(3) yes
C33 Mo2 C36 57.5(3) yes
Mo1 P3 Mo2 86.05(3) yes
Mo1 P3 O4 114.38(12) yes
Mo2 P3 O4 115.51(11) yes
Mo1 P3 C6 127.26(15) yes
Mo2 P3 C6 113.49(15) yes
O4 P3 C6 100.75(19) yes
P3 O4 C7 123.7(3) yes
C7 C5 C13 120.0(4) yes
C7 C5 H51 119.642 no
C13 C5 H51 120.378 no
P3 C6 C8 121.9(4) yes
P3 C6 C10 120.0(4) yes
C8 C6 C10 118.1(4) yes
O4 C7 C5 116.0(4) yes
O4 C7 C14 124.3(4) yes
C5 C7 C14 119.7(4) yes
C6 C8 C31 121.5(6) yes
C6 C8 H81 118.818 no
C31 C8 H81 119.700 no
Mo1 C9 O11 176.7(5) yes
C6 C10 C30 120.6(6) yes
C6 C10 H101 119.309 no
C30 C10 H101 120.075 no
O1 C12 C13 120.8(4) yes
O1 C12 C15 119.6(4) yes
C13 C12 C15 119.6(4) yes
C5 C13 C12 119.9(4) yes
C5 C13 H131 120.020 no
C12 C13 H131 120.113 no
C7 C14 C15 120.0(4) yes
C7 C14 H141 119.480 no
C15 C14 H141 120.564 no
C12 C15 C14 120.9(4) yes
C12 C15 H151 118.742 no
C14 C15 H151 120.384 no
Mo2 C17 O19 177.0(6) yes
Mo1 C20 C34 72.7(4) yes
Mo1 C20 C37 73.2(4) yes
C34 C20 C37 108.6(8) yes
Mo1 C20 H201 119.672 no
C34 C20 H201 127.455 no
C37 C20 H201 123.941 no
Mo1 C21 O18 177.6(4) yes
Mo2 C22 C33 74.0(4) yes
Mo2 C22 C36 72.4(4) yes
C33 C22 C36 109.4(8) yes
Mo2 C22 H221 119.521 no
C33 C22 H221 125.660 no
C36 C22 H221 124.888 no
Mo2 C24 C25 72.1(4) yes
Mo2 C24 C33 73.4(4) yes
C25 C24 C33 108.2(7) yes
Mo2 C24 H241 120.622 no
C25 C24 H241 125.325 no
C33 C24 H241 126.466 no
Mo2 C25 C24 73.1(4) yes
Mo2 C25 C36 72.2(4) yes
C24 C25 C36 107.7(7) yes
Mo2 C25 H251 120.221 no
C24 C25 H251 127.600 no
C36 C25 H251 124.711 no
Mo1 C26 C29 73.3(4) yes
Mo1 C26 C37 73.5(5) yes
C29 C26 C37 108.7(9) yes
Mo1 C26 H261 119.813 no
C29 C26 H261 124.302 no
C37 C26 H261 126.950 no
Mo2 C27 O23 176.2(6) yes
C30 C28 C31 121.4(6) yes
C30 C28 H281 119.206 no
C31 C28 H281 119.428 no
Mo1 C29 C26 73.2(4) yes
Mo1 C29 C34 72.8(3) yes
C26 C29 C34 108.6(8) yes
Mo1 C29 H291 119.824 no
C26 C29 H291 126.740 no
C34 C29 H291 124.615 no
C10 C30 C28 119.9(6) yes
C10 C30 H301 120.221 no
C28 C30 H301 119.841 no
C8 C31 C28 118.5(6) yes
C8 C31 H311 120.471 no
C28 C31 H311 120.993 no
Mo2 C33 C22 71.9(4) yes
Mo2 C33 C24 72.8(4) yes
C22 C33 C24 107.7(7) yes
Mo2 C33 H331 121.178 no
C22 C33 H331 125.905 no
C24 C33 H331 126.406 no
Mo1 C34 C20 73.3(4) yes
Mo1 C34 C29 72.8(3) yes
C20 C34 C29 107.3(8) yes
Mo1 C34 H341 119.240 no
C20 C34 H341 126.149 no
C29 C34 H341 126.598 no
Mo2 C36 C22 73.0(4) yes
Mo2 C36 C25 73.3(4) yes
C22 C36 C25 107.0(7) yes
Mo2 C36 H361 117.682 no
C22 C36 H361 125.980 no
C25 C36 H361 127.031 no
Mo1 C37 C20 72.6(4) yes
Mo1 C37 C26 72.2(4) yes
C20 C37 C26 106.7(8) yes
Mo1 C37 H371 120.590 no
C20 C37 H371 128.530 no
C26 C37 H371 124.720 no

loop_
_geom_bond_atom_site_label_1
_geom_bond_atom_site_label_2
_geom_bond_distance
_geom_bond_publ_flag
Mo1 Mo2 3.2683(5) yes
Mo1 P3 2.3948(11) yes
Mo1 C9 1.957(5) yes
Mo1 C20 2.318(6) yes
Mo1 C21 1.951(5) yes
Mo1 C26 2.310(6) yes
Mo1 C29 2.310(5) yes
Mo1 C34 2.311(6) yes
Mo1 C37 2.325(6) yes
Mo1 H8 1.688 no
Mo2 P3 2.3952(11) yes
Mo2 C17 1.930(6) yes
Mo2 C22 2.322(6) yes
Mo2 C24 2.341(6) yes
Mo2 C25 2.329(6) yes
Mo2 C27 1.926(6) yes
Mo2 C33 2.349(6) yes
Mo2 C36 2.315(6) yes
P3 O4 1.661(3) yes
P3 C6 1.811(4) yes
O1 C12 1.362(6) yes
O4 C7 1.375(5) yes
O11 C9 1.136(6) yes
O18 C21 1.142(6) yes
O19 C17 1.151(7) yes
O23 C27 1.152(7) yes
C5 C7 1.383(6) yes
C5 C13 1.388(7) yes
C5 H51 1.012 no
C6 C8 1.387(7) yes
C6 C10 1.409(7) yes
C7 C14 1.382(6) yes
C8 C31 1.391(7) yes
C8 H81 1.016 no
C10 C30 1.375(8) yes
C10 H101 1.022 no
C12 C13 1.386(7) yes
C12 C15 1.373(7) yes
C13 H131 1.014 no
C14 C15 1.375(6) yes
C14 H141 1.022 no
C15 H151 1.020 no
C20 C34 1.351(12) yes
C20 C37 1.366(15) yes
C20 H201 1.010 no
C22 C33 1.37(1) yes
C22 C36 1.382(11) yes
C22 H221 1.019 no
C24 C25 1.400(11) yes
C24 C33 1.365(12) yes
C24 H241 1.019 no
C25 C36 1.378(12) yes
C25 H251 1.022 no
C26 C29 1.331(13) yes
C26 C37 1.367(16) yes
C26 H261 1.019 no
C28 C30 1.370(11) yes
C28 C31 1.384(11) yes
C28 H281 1.016 no
C29 C34 1.367(12) yes
C29 H291 1.024 no
C30 H301 1.006 no
C31 H311 1.020 no
C33 H331 1.033 no
C34 H341 1.017 no
C36 H361 1.028 no
C37 H371 1.016 no
